data_4089095
loop_
_publ_author_name
'Belyaev, Andrey'
'Dau, Thuy Minh'
'J\"anis, Janne'
'Grachova, Elena V.'
'Tunik, Sergey P.'
'Koshevoy, Igor O.'

_publ_section_title
;
 Low-Nuclearity Alkynyl d10Clusters Supported by Chelating Multidentate
 Phosphines
;
_journal_issue 21
_journal_name_full Organometallics
_journal_page_first 3763
_journal_paper_doi 10.1021/acs.organomet.6b00701
_journal_volume 35
_journal_year 2016
_chemical_formula_moiety 'C59 H49 Au Cu O P4, F6 P, C4 H10 O'
_chemical_formula_sum 'C63 H59 Au Cu F6 O2 P5'
_chemical_formula_weight 1377.46
_space_group_crystal_system monoclinic
_space_group_IT_number 14
_space_group_name_Hall '-P 2ybc'
_space_group_name_H-M_alt 'P 1 21/c 1'
_atom_sites_solution_hydrogens geom
_audit_creation_method SHELXL-2014/7
_cell_angle_alpha 90
_cell_angle_beta 105.288(8)
_cell_angle_gamma 90
_cell_formula_units_Z 4
_cell_length_a 10.933(5)
_cell_length_b 30.070(13)
_cell_length_c 18.018(8)
_cell_measurement_reflns_used 9712
_cell_measurement_temperature 120(2)
_cell_measurement_theta_max 29.97
_cell_measurement_theta_min 2.34
_cell_volume 5714(4)
_computing_cell_refinement 'SAINT (Bruker AXS, 2009)'
_computing_data_collection 'APEX2 (Bruker AXS, 2010)'
_computing_data_reduction 'SAINT (Bruker AXS, 2009)'
_computing_molecular_graphics 'Diamond v.4.03 (Brandenburg, 2014)'
_computing_publication_material 'SHELXL-2014 (Sheldrick, 2014)'
_computing_structure_refinement 'SHELXL-2014/7 (Sheldrick, 2014)'
_computing_structure_solution 'SHELXS-2014 (Sheldrick, 2014)'
_diffrn_ambient_temperature 120(2)
_diffrn_detector_area_resol_mean 16
_diffrn_measured_fraction_theta_full 1.000
_diffrn_measured_fraction_theta_max 0.998
_diffrn_measurement_device '62mm x 62mm CCD camera on \k-goniostat'
_diffrn_measurement_device_type 'Bruker KAPPA APEX II DUO CCD'
_diffrn_measurement_method '\f scans and \w scans with \k offset'
_diffrn_radiation_monochromator 'curved graphite crystal'
_diffrn_radiation_type MoK\a
_diffrn_radiation_wavelength 0.71073
_diffrn_reflns_av_R_equivalents 0.0491
_diffrn_reflns_av_unetI/netI 0.0391
_diffrn_reflns_Laue_measured_fraction_full 1.000
_diffrn_reflns_Laue_measured_fraction_max 0.998
_diffrn_reflns_limit_h_max 15
_diffrn_reflns_limit_h_min -14
_diffrn_reflns_limit_k_max 42
_diffrn_reflns_limit_k_min -42
_diffrn_reflns_limit_l_max 25
_diffrn_reflns_limit_l_min -23
_diffrn_reflns_number 99033
_diffrn_reflns_point_group_measured_fraction_full 1.000
_diffrn_reflns_point_group_measured_fraction_max 0.998
_diffrn_reflns_theta_full 25.242
_diffrn_reflns_theta_max 30.094
_diffrn_reflns_theta_min 1.353
_exptl_absorpt_coefficient_mu 3.141
_exptl_absorpt_correction_T_max 0.803
_exptl_absorpt_correction_T_min 0.714
_exptl_absorpt_correction_type multi-scan
_exptl_absorpt_process_details 'SADABS (Sheldrick, 2008)'
_exptl_crystal_colour colourless
_exptl_crystal_density_diffrn 1.601
_exptl_crystal_description block
_exptl_crystal_F_000 2760
_exptl_crystal_size_max 0.193
_exptl_crystal_size_mid 0.092
_exptl_crystal_size_min 0.070
_refine_diff_density_max 1.552
_refine_diff_density_min -1.571
_refine_diff_density_rms 0.123
_refine_ls_extinction_method none
_refine_ls_goodness_of_fit_ref 1.067
_refine_ls_hydrogen_treatment constr
_refine_ls_matrix_type full
_refine_ls_number_parameters 703
_refine_ls_number_reflns 16775
_refine_ls_number_restraints 0
_refine_ls_restrained_S_all 1.067
_refine_ls_R_factor_all 0.0550
_refine_ls_R_factor_gt 0.0359
_refine_ls_shift/su_max 0.001
_refine_ls_shift/su_mean 0.000
_refine_ls_structure_factor_coef Fsqd
_refine_ls_weighting_details 'w=1/[\s^2^(Fo^2^)+(0.0162P)^2^+13.7203P] where P=(Fo^2^+2Fc^2^)/3'
_refine_ls_weighting_scheme calc
_refine_ls_wR_factor_gt 0.0638
_refine_ls_wR_factor_ref 0.0696
_reflns_Friedel_coverage 0.000
_reflns_number_gt 13599
_reflns_number_total 16775
_reflns_threshold_expression 'I > 2\s(I)'
_cod_data_source_file om6b00701_si_002.cif
_cod_data_source_block 9
_cod_original_sg_symbol_H-M 'P 21/c'
_cod_database_code 4089095
_shelx_shelxl_version_number 2014/7
_shelx_space_group_comment
;
The symmetry employed for this shelxl refinement is uniquely defined
by the following loop, which should always be used as a source of
symmetry information in preference to the above space-group names.
They are only intended as comments.
;
_shelx_estimated_absorpt_t_min 0.582
_shelx_estimated_absorpt_t_max 0.810

loop_
_space_group_symop_operation_xyz
'x, y, z'
'-x, y+1/2, -z+1/2'
'-x, -y, -z'
'x, -y-1/2, z-1/2'

loop_
_atom_site_label
_atom_site_type_symbol
_atom_site_fract_x
_atom_site_fract_y
_atom_site_fract_z
_atom_site_U_iso_or_equiv
_atom_site_adp_type
_atom_site_occupancy
_atom_site_site_symmetry_order
_atom_site_calc_flag
_atom_site_refinement_flags_posn
_atom_site_refinement_flags_adp
C1 C 0.5814(3) 0.57336(10) 0.34651(16) 0.0175(6) Uani 1 1 d . .
C2 C 0.6145(3) 0.54649(10) 0.30727(19) 0.0231(7) Uani 1 1 d . .
C3 C 0.6782(3) 0.51379(11) 0.2673(2) 0.0298(8) Uani 1 1 d . .
C4 C 0.7011(5) 0.53430(15) 0.1960(3) 0.0540(13) Uani 1 1 d . .
H4A H 0.7530 0.5611 0.2099 0.081 Uiso 1 1 calc R U
H4B H 0.7455 0.5129 0.1712 0.081 Uiso 1 1 calc R U
H4C H 0.6197 0.5422 0.1603 0.081 Uiso 1 1 calc R U
C5 C 0.7993(4) 0.49817(14) 0.3228(3) 0.0541(13) Uani 1 1 d . .
H5A H 0.8563 0.5236 0.3390 0.081 Uiso 1 1 calc R U
H5B H 0.7799 0.4847 0.3679 0.081 Uiso 1 1 calc R U
H5C H 0.8405 0.4761 0.2974 0.081 Uiso 1 1 calc R U
C42 C 0.2867(3) 0.46981(10) 0.17099(18) 0.0208(6) Uani 1 1 d . .
C43 C 0.2504(4) 0.42703(11) 0.1836(2) 0.0339(8) Uani 1 1 d . .
H43 H 0.2143 0.4211 0.2251 0.041 Uiso 1 1 calc R U
C44 C 0.2668(5) 0.39272(12) 0.1354(3) 0.0526(14) Uani 1 1 d . .
H44 H 0.2405 0.3634 0.1434 0.063 Uiso 1 1 calc R U
C45 C 0.3211(5) 0.40114(15) 0.0764(3) 0.0568(15) Uani 1 1 d . .
H45 H 0.3351 0.3774 0.0449 0.068 Uiso 1 1 calc R U
C46 C 0.3548(4) 0.44308(17) 0.0626(2) 0.0521(13) Uani 1 1 d . .
H46 H 0.3903 0.4487 0.0207 0.062 Uiso 1 1 calc R U
C47 C 0.3377(4) 0.47798(13) 0.1094(2) 0.0335(8) Uani 1 1 d . .
H47 H 0.3608 0.5074 0.0993 0.040 Uiso 1 1 calc R U
C36 C 0.2514(3) 0.49240(9) 0.32010(17) 0.0180(6) Uani 1 1 d . .
C37 C 0.3600(3) 0.48415(12) 0.3795(2) 0.0293(8) Uani 1 1 d . .
H37 H 0.4414 0.4911 0.3730 0.035 Uiso 1 1 calc R U
C38 C 0.3488(4) 0.46568(14) 0.4480(2) 0.0374(9) Uani 1 1 d . .
H38 H 0.4227 0.4602 0.4885 0.045 Uiso 1 1 calc R U
C39 C 0.2315(4) 0.45526(14) 0.4577(2) 0.0397(10) Uani 1 1 d . .
H39 H 0.2250 0.4423 0.5046 0.048 Uiso 1 1 calc R U
C40 C 0.1239(4) 0.46354(17) 0.3998(2) 0.0489(12) Uani 1 1 d . .
H40 H 0.0429 0.4564 0.4066 0.059 Uiso 1 1 calc R U
C41 C 0.1341(4) 0.48244(14) 0.3311(2) 0.0364(9) Uani 1 1 d . .
H41 H 0.0595 0.4885 0.2913 0.044 Uiso 1 1 calc R U
C29 C 0.1204(3) 0.54179(9) 0.18308(16) 0.0156(6) Uani 1 1 d . .
C24 C 0.0972(3) 0.58550(9) 0.20418(16) 0.0155(6) Uani 1 1 d . .
C25 C -0.0120(3) 0.60728(10) 0.16229(17) 0.0193(6) Uani 1 1 d . .
H25 H -0.0286 0.6368 0.1759 0.023 Uiso 1 1 calc R U
C26 C -0.0964(3) 0.58659(10) 0.10124(18) 0.0233(7) Uani 1 1 d . .
H26 H -0.1700 0.6019 0.0731 0.028 Uiso 1 1 calc R U
C27 C -0.0733(3) 0.54338(11) 0.08115(18) 0.0249(7) Uani 1 1 d . .
H27 H -0.1314 0.5292 0.0393 0.030 Uiso 1 1 calc R U
C28 C 0.0336(3) 0.52113(10) 0.12182(17) 0.0203(6) Uani 1 1 d . .
H28 H 0.0484 0.4915 0.1081 0.024 Uiso 1 1 calc R U
C23 C 0.1417(3) 0.62270(9) 0.35758(16) 0.0145(5) Uani 1 1 d . .
C18 C 0.2039(3) 0.64338(9) 0.42778(16) 0.0160(6) Uani 1 1 d . .
C19 C 0.1378(3) 0.64936(11) 0.48413(18) 0.0224(6) Uani 1 1 d . .
H19 H 0.1797 0.6633 0.5313 0.027 Uiso 1 1 calc R U
C20 C 0.0139(3) 0.63565(12) 0.4729(2) 0.0268(7) Uani 1 1 d . .
H20 H -0.0291 0.6403 0.5117 0.032 Uiso 1 1 calc R U
C21 C -0.0467(3) 0.61504(12) 0.40470(18) 0.0251(7) Uani 1 1 d . .
H21 H -0.1318 0.6052 0.3964 0.030 Uiso 1 1 calc R U
C22 C 0.0167(3) 0.60866(10) 0.34808(18) 0.0218(6) Uani 1 1 d . .
H22 H -0.0262 0.5943 0.3015 0.026 Uiso 1 1 calc R U
C30 C 0.2831(3) 0.67393(9) 0.17885(16) 0.0159(6) Uani 1 1 d . .
C31 C 0.2155(3) 0.66844(9) 0.23456(16) 0.0146(5) Uani 1 1 d . .
C32 C 0.1389(3) 0.70292(10) 0.24867(17) 0.0194(6) Uani 1 1 d . .
H32 H 0.0946 0.6995 0.2871 0.023 Uiso 1 1 calc R U
C33 C 0.1272(3) 0.74217(10) 0.20677(19) 0.0246(7) Uani 1 1 d . .
H33 H 0.0758 0.7657 0.2169 0.029 Uiso 1 1 calc R U
C34 C 0.1905(4) 0.74694(11) 0.1503(2) 0.0298(8) Uani 1 1 d . .
H34 H 0.1807 0.7735 0.1206 0.036 Uiso 1 1 calc R U
C35 C 0.2683(3) 0.71334(10) 0.13662(19) 0.0253(7) Uani 1 1 d . .
H35 H 0.3121 0.7172 0.0980 0.030 Uiso 1 1 calc R U
C6 C 0.3706(3) 0.71948(9) 0.42037(16) 0.0170(6) Uani 1 1 d . .
C7 C 0.4767(3) 0.73482(10) 0.39887(18) 0.0222(6) Uani 1 1 d . .
H7 H 0.5437 0.7149 0.3978 0.027 Uiso 1 1 calc R U
C8 C 0.4844(3) 0.77885(11) 0.37911(19) 0.0269(7) Uani 1 1 d . .
H8 H 0.5572 0.7893 0.3651 0.032 Uiso 1 1 calc R U
C9 C 0.3858(3) 0.80802(11) 0.37970(18) 0.0264(7) Uani 1 1 d . .
H9 H 0.3909 0.8382 0.3653 0.032 Uiso 1 1 calc R U
C10 C 0.2803(3) 0.79315(11) 0.40119(18) 0.0243(7) Uani 1 1 d . .
H10 H 0.2135 0.8132 0.4019 0.029 Uiso 1 1 calc R U
C11 C 0.2720(3) 0.74883(10) 0.42175(17) 0.0206(6) Uani 1 1 d . .
H11 H 0.1998 0.7386 0.4366 0.025 Uiso 1 1 calc R U
C12 C 0.4230(3) 0.66241(10) 0.55397(17) 0.0179(6) Uani 1 1 d . .
C17 C 0.4341(4) 0.62214(11) 0.59306(19) 0.0288(7) Uani 1 1 d . .
H17 H 0.4091 0.5953 0.5654 0.035 Uiso 1 1 calc R U
C16 C 0.4815(4) 0.62105(12) 0.6720(2) 0.0347(8) Uani 1 1 d . .
H16 H 0.4878 0.5935 0.6987 0.042 Uiso 1 1 calc R U
C15 C 0.5197(4) 0.65980(13) 0.71208(19) 0.0321(8) Uani 1 1 d . .
H15 H 0.5534 0.6589 0.7663 0.039 Uiso 1 1 calc R U
C14 C 0.5094(4) 0.69970(12) 0.67426(19) 0.0310(8) Uani 1 1 d . .
H14 H 0.5357 0.7263 0.7023 0.037 Uiso 1 1 calc R U
C13 C 0.4606(3) 0.70118(11) 0.59498(18) 0.0238(7) Uani 1 1 d . .
H13 H 0.4530 0.7289 0.5688 0.029 Uiso 1 1 calc R U
C48 C 0.3074(3) 0.61125(9) 0.06281(16) 0.0166(6) Uani 1 1 d . .
C49 C 0.1793(3) 0.61843(11) 0.02932(18) 0.0232(6) Uani 1 1 d . .
H49 H 0.1312 0.6357 0.0556 0.028 Uiso 1 1 calc R U
C50 C 0.1207(3) 0.60053(12) -0.04248(19) 0.0290(8) Uani 1 1 d . .
H50 H 0.0326 0.6052 -0.0643 0.035 Uiso 1 1 calc R U
C51 C 0.1893(4) 0.57617(12) -0.08217(19) 0.0294(8) Uani 1 1 d . .
H51 H 0.1488 0.5641 -0.1312 0.035 Uiso 1 1 calc R U
C52 C 0.3170(4) 0.56946(12) -0.0504(2) 0.0324(8) Uani 1 1 d . .
H52 H 0.3651 0.5531 -0.0780 0.039 Uiso 1 1 calc R U
C53 C 0.3759(3) 0.58652(11) 0.02193(19) 0.0272(7) Uani 1 1 d . .
H53 H 0.4637 0.5813 0.0438 0.033 Uiso 1 1 calc R U
C54 C 0.5297(3) 0.65753(10) 0.15353(17) 0.0174(6) Uani 1 1 d . .
C55 C 0.5463(3) 0.67446(10) 0.08472(18) 0.0221(6) Uani 1 1 d . .
H55 H 0.4811 0.6712 0.0383 0.027 Uiso 1 1 calc R U
C56 C 0.6581(3) 0.69600(11) 0.0842(2) 0.0262(7) Uani 1 1 d . .
H56 H 0.6698 0.7070 0.0371 0.031 Uiso 1 1 calc R U
C57 C 0.7527(3) 0.70156(11) 0.1515(2) 0.0298(8) Uani 1 1 d . .
H57 H 0.8285 0.7167 0.1507 0.036 Uiso 1 1 calc R U
C58 C 0.7370(3) 0.68503(11) 0.2199(2) 0.0301(8) Uani 1 1 d . .
H58 H 0.8022 0.6887 0.2661 0.036 Uiso 1 1 calc R U
C59 C 0.6258(3) 0.66298(11) 0.22111(19) 0.0245(7) Uani 1 1 d . .
H59 H 0.6153 0.6516 0.2682 0.029 Uiso 1 1 calc R U
C60 C 0.8204(4) 0.37269(13) 0.2840(3) 0.0444(10) Uani 1 1 d . .
H60A H 0.7689 0.3863 0.2366 0.067 Uiso 1 1 calc R U
H60B H 0.7839 0.3439 0.2918 0.067 Uiso 1 1 calc R U
H60C H 0.8217 0.3922 0.3277 0.067 Uiso 1 1 calc R U
C61 C 0.9534(4) 0.36603(13) 0.2775(2) 0.0387(9) Uani 1 1 d . .
H61A H 0.9531 0.3464 0.2333 0.046 Uiso 1 1 calc R U
H61B H 0.9911 0.3949 0.2693 0.046 Uiso 1 1 calc R U
C62 C 1.1508(4) 0.33586(16) 0.3457(3) 0.0462(11) Uani 1 1 d . .
H62A H 1.1946 0.3629 0.3346 0.055 Uiso 1 1 calc R U
H62B H 1.1503 0.3136 0.3051 0.055 Uiso 1 1 calc R U
C63 C 1.2176(4) 0.31770(17) 0.4224(3) 0.0510(12) Uani 1 1 d . .
H63A H 1.3051 0.3102 0.4229 0.076 Uiso 1 1 calc R U
H63B H 1.2180 0.3400 0.4620 0.076 Uiso 1 1 calc R U
H63C H 1.1738 0.2909 0.4327 0.076 Uiso 1 1 calc R U
O1 O 0.6020(3) 0.47440(8) 0.24721(17) 0.0412(7) Uani 1 1 d . .
H1 H 0.5313 0.4812 0.2177 0.062 Uiso 1 1 calc R U
O2 O 1.0247(2) 0.34637(9) 0.34663(14) 0.0336(6) Uani 1 1 d . .
F1 F 0.9550(2) 0.74071(9) 0.34897(15) 0.0522(7) Uani 1 1 d . .
F2 F 0.9681(2) 0.81043(9) 0.39515(16) 0.0568(7) Uani 1 1 d . .
F3 F 0.9910(3) 0.75227(10) 0.47633(15) 0.0604(8) Uani 1 1 d . .
F4 F 0.7788(2) 0.78332(8) 0.32762(13) 0.0447(6) Uani 1 1 d . .
F5 F 0.8012(3) 0.72533(9) 0.40728(17) 0.0569(7) Uani 1 1 d . .
F6 F 0.8157(2) 0.79562(9) 0.45472(14) 0.0533(7) Uani 1 1 d . .
P3 P 0.27274(7) 0.51682(2) 0.23186(4) 0.01522(14) Uani 1 1 d . .
P2 P 0.21950(7) 0.61378(2) 0.27959(4) 0.01280(13) Uani 1 1 d . .
P1 P 0.36838(7) 0.66214(2) 0.44990(4) 0.01546(14) Uani 1 1 d . .
P4 P 0.38531(7) 0.62925(2) 0.16063(4) 0.01471(14) Uani 1 1 d . .
P5 P 0.88515(9) 0.76799(3) 0.40222(6) 0.0292(2) Uani 1 1 d . .
Cu1 Cu 0.40121(3) 0.57692(2) 0.25386(2) 0.01432(7) Uani 1 1 d . .
Au1 Au 0.48390(2) 0.61628(2) 0.39548(2) 0.01685(3) Uani 1 1 d . .

loop_
_atom_site_aniso_label
_atom_site_aniso_U_11
_atom_site_aniso_U_22
_atom_site_aniso_U_33
_atom_site_aniso_U_23
_atom_site_aniso_U_13
_atom_site_aniso_U_12
C1 0.0164(15) 0.0193(14) 0.0145(14) 0.0032(11) 0.0003(11) 0.0001(11)
C2 0.0228(17) 0.0205(15) 0.0288(17) 0.0025(12) 0.0117(14) 0.0019(12)
C3 0.0254(18) 0.0212(16) 0.046(2) -0.0088(15) 0.0150(16) -0.0011(13)
C4 0.076(3) 0.045(2) 0.063(3) -0.021(2) 0.056(3) -0.012(2)
C5 0.025(2) 0.038(2) 0.096(4) -0.025(2) 0.010(2) 0.0100(17)
C42 0.0183(15) 0.0184(14) 0.0239(16) -0.0058(12) 0.0024(12) 0.0040(11)
C43 0.035(2) 0.0203(16) 0.038(2) -0.0045(14) -0.0061(16) 0.0026(14)
C44 0.059(3) 0.0210(18) 0.055(3) -0.0138(17) -0.024(2) 0.0127(18)
C45 0.057(3) 0.048(3) 0.045(3) -0.032(2) -0.023(2) 0.035(2)
C46 0.037(2) 0.077(3) 0.038(2) -0.034(2) 0.0016(19) 0.020(2)
C47 0.031(2) 0.041(2) 0.0291(19) -0.0143(16) 0.0076(15) -0.0003(16)
C36 0.0195(15) 0.0156(13) 0.0192(14) 0.0044(11) 0.0056(12) 0.0010(11)
C37 0.0186(17) 0.041(2) 0.0277(18) 0.0129(15) 0.0045(14) -0.0003(14)
C38 0.031(2) 0.049(2) 0.0281(19) 0.0177(17) 0.0000(16) 0.0010(17)
C39 0.038(2) 0.054(2) 0.029(2) 0.0225(18) 0.0122(17) 0.0012(19)
C40 0.025(2) 0.079(3) 0.045(2) 0.031(2) 0.0143(18) 0.000(2)
C41 0.0226(19) 0.054(2) 0.0301(19) 0.0191(17) 0.0035(15) -0.0005(16)
C29 0.0180(15) 0.0141(13) 0.0151(13) 0.0016(10) 0.0050(11) -0.0001(11)
C24 0.0177(14) 0.0163(13) 0.0133(13) -0.0002(10) 0.0052(11) -0.0019(11)
C25 0.0212(16) 0.0175(14) 0.0176(14) -0.0011(11) 0.0024(12) 0.0005(11)
C26 0.0219(16) 0.0236(15) 0.0201(15) 0.0000(12) -0.0019(13) 0.0014(12)
C27 0.0252(17) 0.0273(16) 0.0190(15) -0.0036(12) -0.0001(13) -0.0032(13)
C28 0.0234(17) 0.0177(14) 0.0187(15) -0.0043(11) 0.0038(13) -0.0016(12)
C23 0.0164(14) 0.0135(13) 0.0149(13) -0.0003(10) 0.0066(11) 0.0001(10)
C18 0.0167(14) 0.0162(13) 0.0162(14) -0.0014(10) 0.0065(11) -0.0002(11)
C19 0.0254(17) 0.0263(16) 0.0178(15) -0.0066(12) 0.0098(13) -0.0019(13)
C20 0.0241(18) 0.0347(18) 0.0259(17) -0.0038(14) 0.0142(14) -0.0013(14)
C21 0.0186(16) 0.0339(17) 0.0262(16) -0.0035(14) 0.0119(13) -0.0072(14)
C22 0.0201(16) 0.0273(16) 0.0189(15) -0.0027(12) 0.0066(12) -0.0066(12)
C30 0.0193(15) 0.0127(12) 0.0160(14) -0.0015(10) 0.0052(11) -0.0004(11)
C31 0.0183(15) 0.0121(12) 0.0124(13) -0.0005(10) 0.0024(11) -0.0001(10)
C32 0.0217(16) 0.0182(14) 0.0188(15) -0.0018(11) 0.0064(12) -0.0001(11)
C33 0.0306(19) 0.0157(14) 0.0278(17) -0.0004(12) 0.0082(14) 0.0054(12)
C34 0.044(2) 0.0165(15) 0.0319(19) 0.0084(13) 0.0142(16) 0.0060(14)
C35 0.036(2) 0.0192(15) 0.0247(17) 0.0047(12) 0.0153(15) 0.0020(13)
C6 0.0191(15) 0.0179(13) 0.0132(13) -0.0025(10) 0.0029(11) -0.0010(11)
C7 0.0186(15) 0.0264(15) 0.0229(15) 0.0004(13) 0.0081(12) 0.0010(13)
C8 0.0274(18) 0.0309(17) 0.0240(17) 0.0055(13) 0.0096(14) -0.0043(14)
C9 0.036(2) 0.0203(15) 0.0200(16) 0.0032(12) 0.0024(14) -0.0019(14)
C10 0.0264(18) 0.0231(15) 0.0212(16) -0.0024(12) 0.0023(13) 0.0050(13)
C11 0.0169(15) 0.0252(15) 0.0184(15) -0.0046(12) 0.0023(12) -0.0015(12)
C12 0.0153(14) 0.0242(15) 0.0153(14) -0.0028(11) 0.0060(11) 0.0014(11)
C17 0.040(2) 0.0247(17) 0.0196(16) -0.0037(13) 0.0046(14) -0.0003(14)
C16 0.048(2) 0.0315(19) 0.0212(17) 0.0064(14) 0.0033(16) 0.0086(17)
C15 0.036(2) 0.042(2) 0.0156(16) -0.0015(14) 0.0026(14) 0.0123(16)
C14 0.038(2) 0.0313(18) 0.0198(16) -0.0096(13) 0.0012(15) 0.0005(15)
C13 0.0281(18) 0.0230(15) 0.0192(15) -0.0032(12) 0.0042(13) 0.0003(13)
C48 0.0211(15) 0.0161(13) 0.0132(13) -0.0006(10) 0.0053(11) -0.0042(11)
C49 0.0255(17) 0.0236(15) 0.0201(15) 0.0014(13) 0.0050(12) 0.0003(13)
C50 0.0255(18) 0.0317(17) 0.0244(17) 0.0030(14) -0.0029(14) -0.0062(14)
C51 0.038(2) 0.0305(17) 0.0173(16) -0.0034(13) 0.0032(14) -0.0127(15)
C52 0.040(2) 0.0346(19) 0.0243(18) -0.0140(14) 0.0120(16) -0.0041(16)
C53 0.0260(18) 0.0317(17) 0.0233(17) -0.0093(13) 0.0054(14) -0.0003(14)
C54 0.0190(15) 0.0169(13) 0.0173(14) -0.0019(11) 0.0067(12) -0.0014(11)
C55 0.0223(17) 0.0256(15) 0.0182(15) 0.0004(12) 0.0052(12) -0.0006(13)
C56 0.0254(18) 0.0252(16) 0.0312(18) 0.0047(13) 0.0130(14) -0.0006(13)
C57 0.0180(17) 0.0224(16) 0.050(2) 0.0028(15) 0.0102(16) -0.0034(13)
C58 0.0242(18) 0.0276(17) 0.0329(19) -0.0007(14) -0.0022(15) -0.0043(14)
C59 0.0270(18) 0.0242(16) 0.0210(16) 0.0006(12) 0.0038(13) -0.0038(13)
C60 0.046(3) 0.035(2) 0.045(2) 0.0062(17) 0.000(2) -0.0013(18)
C61 0.057(3) 0.0324(19) 0.0261(19) 0.0030(15) 0.0096(18) -0.0060(18)
C62 0.036(2) 0.057(3) 0.053(3) -0.008(2) 0.026(2) 0.001(2)
C63 0.042(3) 0.064(3) 0.053(3) 0.001(2) 0.023(2) 0.020(2)
O1 0.0303(15) 0.0229(12) 0.069(2) -0.0110(13) 0.0104(14) -0.0011(11)
O2 0.0353(15) 0.0376(14) 0.0311(14) -0.0007(11) 0.0141(11) 0.0004(11)
F1 0.0282(13) 0.0709(17) 0.0583(16) -0.0317(13) 0.0130(11) 0.0025(12)
F2 0.0499(17) 0.0516(15) 0.0754(19) -0.0154(14) 0.0281(14) -0.0211(13)
F3 0.0476(16) 0.084(2) 0.0424(15) -0.0013(14) -0.0017(12) 0.0210(14)
F4 0.0380(14) 0.0540(15) 0.0387(13) 0.0050(11) 0.0042(10) 0.0059(11)
F5 0.0482(16) 0.0476(15) 0.0767(19) 0.0158(13) 0.0199(14) -0.0034(12)
F6 0.0526(16) 0.0704(18) 0.0451(15) -0.0042(13) 0.0273(13) 0.0198(13)
P3 0.0173(4) 0.0127(3) 0.0161(4) -0.0002(3) 0.0051(3) 0.0004(3)
P2 0.0153(3) 0.0124(3) 0.0115(3) -0.0012(3) 0.0049(3) -0.0001(3)
P1 0.0153(4) 0.0175(3) 0.0139(3) -0.0033(3) 0.0045(3) 0.0004(3)
P4 0.0176(4) 0.0150(3) 0.0128(3) -0.0005(3) 0.0063(3) -0.0006(3)
P5 0.0220(5) 0.0350(5) 0.0333(5) -0.0019(4) 0.0117(4) 0.0029(4)
Cu1 0.01626(18) 0.01368(15) 0.01374(16) -0.00027(12) 0.00525(13) -0.00012(13)
Au1 0.01676(5) 0.01983(5) 0.01447(5) -0.00144(4) 0.00504(4) 0.00378(5)

loop_
_atom_type_symbol
_atom_type_description
_atom_type_scat_dispersion_real
_atom_type_scat_dispersion_imag
_atom_type_scat_source
C C 0.0033 0.0016 'International Tables Vol C Tables 4.2.6.8 and 6.1.1.4'
H H 0.0000 0.0000 'International Tables Vol C Tables 4.2.6.8 and 6.1.1.4'
O O 0.0106 0.0060 'International Tables Vol C Tables 4.2.6.8 and 6.1.1.4'
F F 0.0171 0.0103 'International Tables Vol C Tables 4.2.6.8 and 6.1.1.4'
P P 0.1023 0.0942 'International Tables Vol C Tables 4.2.6.8 and 6.1.1.4'
Cu Cu 0.3201 1.2651 'International Tables Vol C Tables 4.2.6.8 and 6.1.1.4'
Au Au -2.0133 8.8022 'International Tables Vol C Tables 4.2.6.8 and 6.1.1.4'

loop_
_geom_angle_atom_site_label_1
_geom_angle_atom_site_label_2
_geom_angle_atom_site_label_3
_geom_angle
C2 C1 Au1 166.2(3)
C2 C1 Cu1 86.2(2)
Au1 C1 Cu1 80.34(11)
C1 C2 C3 170.1(4)
C1 C2 Cu1 64.8(2)
C3 C2 Cu1 124.9(2)
O1 C3 C2 110.5(3)
O1 C3 C4 109.7(3)
C2 C3 C4 110.2(3)
O1 C3 C5 105.0(3)
C2 C3 C5 109.0(3)
C4 C3 C5 112.3(4)
C3 C4 H4A 109.5
C3 C4 H4B 109.5
H4A C4 H4B 109.5
C3 C4 H4C 109.5
H4A C4 H4C 109.5
H4B C4 H4C 109.5
C3 C5 H5A 109.5
C3 C5 H5B 109.5
H5A C5 H5B 109.5
C3 C5 H5C 109.5
H5A C5 H5C 109.5
H5B C5 H5C 109.5
C43 C42 C47 119.3(3)
C43 C42 P3 123.4(3)
C47 C42 P3 117.3(3)
C42 C43 C44 119.9(4)
C42 C43 H43 120.1
C44 C43 H43 120.1
C45 C44 C43 120.1(4)
C45 C44 H44 120.0
C43 C44 H44 120.0
C46 C45 C44 120.6(4)
C46 C45 H45 119.7
C44 C45 H45 119.7
C45 C46 C47 120.3(5)
C45 C46 H46 119.9
C47 C46 H46 119.9
C42 C47 C46 119.9(4)
C42 C47 H47 120.1
C46 C47 H47 120.1
C41 C36 C37 119.1(3)
C41 C36 P3 123.3(2)
C37 C36 P3 117.5(2)
C38 C37 C36 119.7(3)
C38 C37 H37 120.1
C36 C37 H37 120.1
C39 C38 C37 120.6(3)
C39 C38 H38 119.7
C37 C38 H38 119.7
C40 C39 C38 120.2(3)
C40 C39 H39 119.9
C38 C39 H39 119.9
C39 C40 C41 119.7(4)
C39 C40 H40 120.2
C41 C40 H40 120.2
C36 C41 C40 120.7(3)
C36 C41 H41 119.7
C40 C41 H41 119.7
C28 C29 C24 119.7(3)
C28 C29 P3 122.7(2)
C24 C29 P3 117.3(2)
C25 C24 C29 118.7(3)
C25 C24 P2 122.2(2)
C29 C24 P2 118.8(2)
C26 C25 C24 121.0(3)
C26 C25 H25 119.5
C24 C25 H25 119.5
C25 C26 C27 120.0(3)
C25 C26 H26 120.0
C27 C26 H26 120.0
C28 C27 C26 120.1(3)
C28 C27 H27 119.9
C26 C27 H27 119.9
C27 C28 C29 120.5(3)
C27 C28 H28 119.7
C29 C28 H28 119.7
C22 C23 C18 117.9(3)
C22 C23 P2 119.7(2)
C18 C23 P2 122.4(2)
C19 C18 C23 119.0(3)
C19 C18 P1 117.9(2)
C23 C18 P1 123.1(2)
C20 C19 C18 121.9(3)
C20 C19 H19 119.0
C18 C19 H19 119.0
C19 C20 C21 119.2(3)
C19 C20 H20 120.4
C21 C20 H20 120.4
C20 C21 C22 120.0(3)
C20 C21 H21 120.0
C22 C21 H21 120.0
C21 C22 C23 122.0(3)
C21 C22 H22 119.0
C23 C22 H22 119.0
C35 C30 C31 118.8(3)
C35 C30 P4 120.9(2)
C31 C30 P4 120.2(2)
C32 C31 C30 119.8(3)
C32 C31 P2 122.1(2)
C30 C31 P2 117.9(2)
C33 C32 C31 120.3(3)
C33 C32 H32 119.8
C31 C32 H32 119.8
C34 C33 C32 119.8(3)
C34 C33 H33 120.1
C32 C33 H33 120.1
C33 C34 C35 120.4(3)
C33 C34 H34 119.8
C35 C34 H34 119.8
C34 C35 C30 120.8(3)
C34 C35 H35 119.6
C30 C35 H35 119.6
C7 C6 C11 119.8(3)
C7 C6 P1 118.3(2)
C11 C6 P1 121.8(2)
C8 C7 C6 120.1(3)
C8 C7 H7 120.0
C6 C7 H7 120.0
C7 C8 C9 120.2(3)
C7 C8 H8 119.9
C9 C8 H8 119.9
C10 C9 C8 120.2(3)
C10 C9 H9 119.9
C8 C9 H9 119.9
C9 C10 C11 120.1(3)
C9 C10 H10 120.0
C11 C10 H10 120.0
C10 C11 C6 119.7(3)
C10 C11 H11 120.2
C6 C11 H11 120.2
C13 C12 C17 119.3(3)
C13 C12 P1 121.8(2)
C17 C12 P1 118.8(2)
C16 C17 C12 120.1(3)
C16 C17 H17 119.9
C12 C17 H17 119.9
C15 C16 C17 120.0(3)
C15 C16 H16 120.0
C17 C16 H16 120.0
C14 C15 C16 120.5(3)
C14 C15 H15 119.8
C16 C15 H15 119.8
C15 C14 C13 119.9(3)
C15 C14 H14 120.0
C13 C14 H14 120.0
C12 C13 C14 120.2(3)
C12 C13 H13 119.9
C14 C13 H13 119.9
C49 C48 C53 118.3(3)
C49 C48 P4 122.3(2)
C53 C48 P4 119.3(2)
C48 C49 C50 120.6(3)
C48 C49 H49 119.7
C50 C49 H49 119.7
C51 C50 C49 120.6(3)
C51 C50 H50 119.7
C49 C50 H50 119.7
C50 C51 C52 119.6(3)
C50 C51 H51 120.2
C52 C51 H51 120.2
C51 C52 C53 120.2(3)
C51 C52 H52 119.9
C53 C52 H52 119.9
C52 C53 C48 120.8(3)
C52 C53 H53 119.6
C48 C53 H53 119.6
C59 C54 C55 119.3(3)
C59 C54 P4 117.4(2)
C55 C54 P4 123.3(2)
C56 C55 C54 119.9(3)
C56 C55 H55 120.1
C54 C55 H55 120.1
C57 C56 C55 120.5(3)
C57 C56 H56 119.7
C55 C56 H56 119.7
C56 C57 C58 120.0(3)
C56 C57 H57 120.0
C58 C57 H57 120.0
C57 C58 C59 120.1(3)
C57 C58 H58 120.0
C59 C58 H58 120.0
C58 C59 C54 120.2(3)
C58 C59 H59 119.9
C54 C59 H59 119.9
C61 C60 H60A 109.5
C61 C60 H60B 109.5
H60A C60 H60B 109.5
C61 C60 H60C 109.5
H60A C60 H60C 109.5
H60B C60 H60C 109.5
O2 C61 C60 107.9(3)
O2 C61 H61A 110.1
C60 C61 H61A 110.1
O2 C61 H61B 110.1
C60 C61 H61B 110.1
H61A C61 H61B 108.4
O2 C62 C63 108.1(3)
O2 C62 H62A 110.1
C63 C62 H62A 110.1
O2 C62 H62B 110.1
C63 C62 H62B 110.1
H62A C62 H62B 108.4
C62 C63 H63A 109.5
C62 C63 H63B 109.5
H63A C63 H63B 109.5
C62 C63 H63C 109.5
H63A C63 H63C 109.5
H63B C63 H63C 109.5
C3 O1 H1 109.5
C61 O2 C62 113.2(3)
C42 P3 C36 105.26(15)
C42 P3 C29 103.89(14)
C36 P3 C29 105.99(14)
C42 P3 Cu1 125.44(11)
C36 P3 Cu1 112.72(10)
C29 P3 Cu1 101.63(10)
C31 P2 C24 99.20(13)
C31 P2 C23 104.22(13)
C24 P2 C23 103.78(13)
C31 P2 Cu1 104.53(10)
C24 P2 Cu1 96.88(10)
C23 P2 Cu1 141.09(10)
C6 P1 C12 105.91(14)
C6 P1 C18 108.63(14)
C12 P1 C18 105.32(14)
C6 P1 Au1 113.72(10)
C12 P1 Au1 112.48(10)
C18 P1 Au1 110.34(10)
C48 P4 C54 105.19(13)
C48 P4 C30 103.83(14)
C54 P4 C30 104.52(14)
C48 P4 Cu1 115.67(10)
C54 P4 Cu1 118.32(10)
C30 P4 Cu1 107.85(10)
F2 P5 F3 90.10(17)
F2 P5 F5 178.72(16)
F3 P5 F5 90.88(16)
F2 P5 F6 90.01(15)
F3 P5 F6 90.68(15)
F5 P5 F6 90.80(16)
F2 P5 F4 90.28(15)
F3 P5 F4 179.50(16)
F5 P5 F4 88.74(14)
F6 P5 F4 89.65(14)
F2 P5 F1 89.49(15)
F3 P5 F1 89.69(15)
F5 P5 F1 89.69(15)
F6 P5 F1 179.38(16)
F4 P5 F1 89.99(14)
C1 Cu1 P3 118.69(8)
C1 Cu1 P4 117.89(8)
P3 Cu1 P4 120.06(4)
C1 Cu1 P2 119.14(9)
P3 Cu1 P2 84.05(4)
P4 Cu1 P2 85.30(3)
C1 Cu1 C2 28.99(11)
P3 Cu1 C2 104.66(8)
P4 Cu1 C2 115.31(8)
P2 Cu1 C2 146.91(8)
C1 Cu1 Au1 46.56(8)
P3 Cu1 Au1 123.09(3)
P4 Cu1 Au1 109.33(4)
P2 Cu1 Au1 73.16(3)
C2 Cu1 Au1 75.51(8)
C1 Au1 P1 177.60(9)
C1 Au1 Cu1 53.10(8)
P1 Au1 Cu1 125.61(3)

loop_
_geom_bond_atom_site_label_1
_geom_bond_atom_site_label_2
_geom_bond_distance
C1 C2 1.191(4)
C1 Au1 2.019(3)
C1 Cu1 2.223(3)
C2 C3 1.495(4)
C2 Cu1 2.453(3)
C3 O1 1.438(4)
C3 C4 1.505(6)
C3 C5 1.508(6)
C4 H4A 0.9800
C4 H4B 0.9800
C4 H4C 0.9800
C5 H5A 0.9800
C5 H5B 0.9800
C5 H5C 0.9800
C42 C43 1.383(5)
C42 C47 1.388(5)
C42 P3 1.820(3)
C43 C44 1.390(5)
C43 H43 0.9500
C44 C45 1.371(7)
C44 H44 0.9500
C45 C46 1.355(7)
C45 H45 0.9500
C46 C47 1.390(5)
C46 H46 0.9500
C47 H47 0.9500
C36 C41 1.382(5)
C36 C37 1.395(4)
C36 P3 1.821(3)
C37 C38 1.389(5)
C37 H37 0.9500
C38 C39 1.375(5)
C38 H38 0.9500
C39 C40 1.374(6)
C39 H39 0.9500
C40 C41 1.394(5)
C40 H40 0.9500
C41 H41 0.9500
C29 C28 1.397(4)
C29 C24 1.410(4)
C29 P3 1.827(3)
C24 C25 1.396(4)
C24 P2 1.843(3)
C25 C26 1.383(4)
C25 H25 0.9500
C26 C27 1.389(4)
C26 H26 0.9500
C27 C28 1.378(4)
C27 H27 0.9500
C28 H28 0.9500
C23 C22 1.397(4)
C23 C18 1.413(4)
C23 P2 1.844(3)
C18 C19 1.405(4)
C18 P1 1.825(3)
C19 C20 1.379(5)
C19 H19 0.9500
C20 C21 1.380(5)
C20 H20 0.9500
C21 C22 1.390(4)
C21 H21 0.9500
C22 H22 0.9500
C30 C35 1.395(4)
C30 C31 1.404(4)
C30 P4 1.832(3)
C31 C32 1.398(4)
C31 P2 1.828(3)
C32 C33 1.389(4)
C32 H32 0.9500
C33 C34 1.381(5)
C33 H33 0.9500
C34 C35 1.383(5)
C34 H34 0.9500
C35 H35 0.9500
C6 C7 1.395(4)
C6 C11 1.398(4)
C6 P1 1.807(3)
C7 C8 1.379(5)
C7 H7 0.9500
C8 C9 1.392(5)
C8 H8 0.9500
C9 C10 1.384(5)
C9 H9 0.9500
C10 C11 1.392(4)
C10 H10 0.9500
C11 H11 0.9500
C12 C13 1.383(4)
C12 C17 1.390(4)
C12 P1 1.812(3)
C17 C16 1.380(5)
C17 H17 0.9500
C16 C15 1.376(5)
C16 H16 0.9500
C15 C14 1.370(5)
C15 H15 0.9500
C14 C13 1.388(5)
C14 H14 0.9500
C13 H13 0.9500
C48 C49 1.388(4)
C48 C53 1.395(4)
C48 P4 1.826(3)
C49 C50 1.392(5)
C49 H49 0.9500
C50 C51 1.375(5)
C50 H50 0.9500
C51 C52 1.377(5)
C51 H51 0.9500
C52 C53 1.391(5)
C52 H52 0.9500
C53 H53 0.9500
C54 C59 1.392(4)
C54 C55 1.396(4)
C54 P4 1.827(3)
C55 C56 1.386(5)
C55 H55 0.9500
C56 C57 1.381(5)
C56 H56 0.9500
C57 C58 1.381(5)
C57 H57 0.9500
C58 C59 1.390(5)
C58 H58 0.9500
C59 H59 0.9500
C60 C61 1.503(6)
C60 H60A 0.9800
C60 H60B 0.9800
C60 H60C 0.9800
C61 O2 1.413(4)
C61 H61A 0.9900
C61 H61B 0.9900
C62 O2 1.419(5)
C62 C63 1.486(6)
C62 H62A 0.9900
C62 H62B 0.9900
C63 H63A 0.9800
C63 H63B 0.9800
C63 H63C 0.9800
O1 H1 0.8400
F1 P5 1.601(2)
F2 P5 1.590(3)
F3 P5 1.591(3)
F4 P5 1.596(2)
F5 P5 1.594(3)
F6 P5 1.594(2)
P3 Cu1 2.2588(11)
P2 Cu1 2.4240(11)
P1 Au1 2.2608(9)
P4 Cu1 2.2747(11)
Cu1 Au1 2.7409(10)

loop_
_geom_torsion_atom_site_label_1
_geom_torsion_atom_site_label_2
_geom_torsion_atom_site_label_3
_geom_torsion_atom_site_label_4
_geom_torsion
Au1 C1 C2 Cu1 13.7(11)
Cu1 C2 C3 O1 -56.9(4)
Cu1 C2 C3 C4 64.5(4)
Cu1 C2 C3 C5 -171.8(3)
C47 C42 C43 C44 0.9(5)
P3 C42 C43 C44 -178.6(3)
C42 C43 C44 C45 1.2(6)
C43 C44 C45 C46 -2.5(6)
C44 C45 C46 C47 1.6(6)
C43 C42 C47 C46 -1.7(5)
P3 C42 C47 C46 177.8(3)
C45 C46 C47 C42 0.5(6)
C41 C36 C37 C38 0.7(5)
P3 C36 C37 C38 179.8(3)
C36 C37 C38 C39 0.3(6)
C37 C38 C39 C40 -0.8(7)
C38 C39 C40 C41 0.2(7)
C37 C36 C41 C40 -1.3(6)
P3 C36 C41 C40 179.7(3)
C39 C40 C41 C36 0.9(7)
C28 C29 C24 C25 -0.8(4)
P3 C29 C24 C25 173.1(2)
C28 C29 C24 P2 -174.8(2)
P3 C29 C24 P2 -1.0(3)
C29 C24 C25 C26 0.0(5)
P2 C24 C25 C26 173.9(2)
C24 C25 C26 C27 0.4(5)
C25 C26 C27 C28 -0.2(5)
C26 C27 C28 C29 -0.6(5)
C24 C29 C28 C27 1.0(5)
P3 C29 C28 C27 -172.5(2)
C22 C23 C18 C19 -0.7(4)
P2 C23 C18 C19 179.4(2)
C22 C23 C18 P1 178.3(2)
P2 C23 C18 P1 -1.6(4)
C23 C18 C19 C20 0.0(5)
P1 C18 C19 C20 -179.1(3)
C18 C19 C20 C21 0.6(5)
C19 C20 C21 C22 -0.5(5)
C20 C21 C22 C23 -0.2(5)
C18 C23 C22 C21 0.9(5)
P2 C23 C22 C21 -179.2(3)
C35 C30 C31 C32 -2.4(4)
P4 C30 C31 C32 179.3(2)
C35 C30 C31 P2 171.7(2)
P4 C30 C31 P2 -6.6(3)
C30 C31 C32 C33 1.4(5)
P2 C31 C32 C33 -172.5(2)
C31 C32 C33 C34 0.7(5)
C32 C33 C34 C35 -1.8(5)
C33 C34 C35 C30 0.7(6)
C31 C30 C35 C34 1.3(5)
P4 C30 C35 C34 179.7(3)
C11 C6 C7 C8 0.1(5)
P1 C6 C7 C8 -177.2(2)
C6 C7 C8 C9 -0.7(5)
C7 C8 C9 C10 0.9(5)
C8 C9 C10 C11 -0.5(5)
C9 C10 C11 C6 -0.2(5)
C7 C6 C11 C10 0.4(4)
P1 C6 C11 C10 177.6(2)
C13 C12 C17 C16 0.4(5)
P1 C12 C17 C16 176.7(3)
C12 C17 C16 C15 -1.0(6)
C17 C16 C15 C14 0.9(6)
C16 C15 C14 C13 -0.2(6)
C17 C12 C13 C14 0.3(5)
P1 C12 C13 C14 -175.9(3)
C15 C14 C13 C12 -0.4(6)
C53 C48 C49 C50 1.3(5)
P4 C48 C49 C50 -173.8(2)
C48 C49 C50 C51 -1.3(5)
C49 C50 C51 C52 0.1(5)
C50 C51 C52 C53 1.1(5)
C51 C52 C53 C48 -1.1(5)
C49 C48 C53 C52 -0.1(5)
P4 C48 C53 C52 175.2(3)
C59 C54 C55 C56 0.7(5)
P4 C54 C55 C56 179.2(2)
C54 C55 C56 C57 -1.1(5)
C55 C56 C57 C58 0.9(5)
C56 C57 C58 C59 -0.3(5)
C57 C58 C59 C54 -0.1(5)
C55 C54 C59 C58 -0.1(5)
P4 C54 C59 C58 -178.7(3)
C60 C61 O2 C62 176.3(3)
C63 C62 O2 C61 177.1(3)
C43 C42 P3 C36 16.6(3)
C47 C42 P3 C36 -162.8(3)
C43 C42 P3 C29 -94.5(3)
C47 C42 P3 C29 86.0(3)
C43 C42 P3 Cu1 149.9(2)
C47 C42 P3 Cu1 -29.5(3)
C41 C36 P3 C42 -90.1(3)
C37 C36 P3 C42 90.8(3)
C41 C36 P3 C29 19.6(3)
C37 C36 P3 C29 -159.5(3)
C41 C36 P3 Cu1 129.9(3)
C37 C36 P3 Cu1 -49.1(3)
C28 C29 P3 C42 10.3(3)
C24 C29 P3 C42 -163.3(2)
C28 C29 P3 C36 -100.3(3)
C24 C29 P3 C36 86.0(2)
C28 C29 P3 Cu1 141.7(2)
C24 C29 P3 Cu1 -31.9(2)
C32 C31 P2 C24 92.6(3)
C30 C31 P2 C24 -81.3(2)
C32 C31 P2 C23 -14.2(3)
C30 C31 P2 C23 171.8(2)
C32 C31 P2 Cu1 -167.7(2)
C30 C31 P2 Cu1 18.3(2)
C25 C24 P2 C31 -37.4(3)
C29 C24 P2 C31 136.4(2)
C25 C24 P2 C23 69.8(3)
C29 C24 P2 C23 -116.4(2)
C25 C24 P2 Cu1 -143.4(2)
C29 C24 P2 Cu1 30.4(2)
C22 C23 P2 C31 102.9(2)
C18 C23 P2 C31 -77.2(3)
C22 C23 P2 C24 -0.5(3)
C18 C23 P2 C24 179.4(2)
C22 C23 P2 Cu1 -120.6(2)
C18 C23 P2 Cu1 59.3(3)
C7 C6 P1 C12 95.8(3)
C11 C6 P1 C12 -81.5(3)
C7 C6 P1 C18 -151.5(2)
C11 C6 P1 C18 31.2(3)
C7 C6 P1 Au1 -28.3(3)
C11 C6 P1 Au1 154.5(2)
C13 C12 P1 C6 -2.2(3)
C17 C12 P1 C6 -178.4(3)
C13 C12 P1 C18 -117.2(3)
C17 C12 P1 C18 66.6(3)
C13 C12 P1 Au1 122.6(3)
C17 C12 P1 Au1 -53.6(3)
C19 C18 P1 C6 -89.3(3)
C23 C18 P1 C6 91.7(3)
C19 C18 P1 C12 23.7(3)
C23 C18 P1 C12 -155.3(2)
C19 C18 P1 Au1 145.4(2)
C23 C18 P1 Au1 -33.6(3)
C49 C48 P4 C54 -132.3(3)
C53 C48 P4 C54 52.6(3)
C49 C48 P4 C30 -22.7(3)
C53 C48 P4 C30 162.2(2)
C49 C48 P4 Cu1 95.2(3)
C53 C48 P4 Cu1 -79.9(3)
C59 C54 P4 C48 -161.2(2)
C55 C54 P4 C48 20.3(3)
C59 C54 P4 C30 89.8(3)
C55 C54 P4 C30 -88.7(3)
C59 C54 P4 Cu1 -30.2(3)
C55 C54 P4 Cu1 151.3(2)
C35 C30 P4 C48 -64.8(3)
C31 C30 P4 C48 113.6(2)
C35 C30 P4 C54 45.3(3)
C31 C30 P4 C54 -136.4(2)
C35 C30 P4 Cu1 172.0(2)
C31 C30 P4 Cu1 -9.6(3)
